data_4003589
loop_
_publ_author_name
'Gai, Minqiang'
'Tong, Tinghao'
'Wang, Ying'
'Yang, Zhihua'
'Pan, Shilie'

_publ_section_title
;
 New Alkaline-Earth Metal Fluoroiodates Exhibiting Large Birefringence and
 Short Ultraviolet Cutoff Edge with Highly Polarizable (IO3F)2-- Units
;
_journal_name_full 'Chemistry of Materials'
_journal_paper_doi 10.1021/acs.chemmater.0c01452
_journal_year 2020
_chemical_formula_moiety 'F2 I2 O5 Sr'
_chemical_formula_sum 'F2 I2 O5 Sr'
_chemical_formula_weight 459.42
_chemical_name_systematic SrI2O5F2
_space_group_crystal_system monoclinic
_space_group_IT_number 14
_space_group_name_Hall '-P 2ybc'
_space_group_name_H-M_alt 'P 1 21/c 1'
_atom_sites_solution_primary dual
_audit_creation_date 2020-01-17
_audit_creation_method
;
Olex2 1.2
(compiled 2018.05.29 svn.r3508 for OlexSys, GUI svn.r5506)
;
_cell_angle_alpha 90
_cell_angle_beta 109.699(3)
_cell_angle_gamma 90
_cell_formula_units_Z 4
_cell_length_a 10.462(3)
_cell_length_b 7.2724(19)
_cell_length_c 8.306(2)
_cell_measurement_reflns_used 1167
_cell_measurement_temperature 296.15
_cell_measurement_theta_max 27.45
_cell_measurement_theta_min 3.48
_cell_volume 595.0(3)
_computing_cell_refinement 'SAINT v8.34A (Bruker, 2013)'
_computing_data_reduction 'SAINT v8.34A (Bruker, 2013)'
_computing_molecular_graphics 'Olex2 (Dolomanov et al., 2009)'
_computing_publication_material 'Olex2 (Dolomanov et al., 2009)'
_computing_structure_refinement 'ShelXL (Sheldrick, 2015)'
_computing_structure_solution 'ShelXT (Sheldrick, 2015)'
_diffrn_ambient_temperature 296.15
_diffrn_measured_fraction_theta_full 1.000
_diffrn_measured_fraction_theta_max 0.997
_diffrn_measurement_device_type 'Bruker APEX-II CCD'
_diffrn_measurement_method '\f and \w scans'
_diffrn_radiation_type MoK\a
_diffrn_radiation_wavelength 0.71073
_diffrn_reflns_av_R_equivalents 0.0367
_diffrn_reflns_av_unetI/netI 0.0475
_diffrn_reflns_Laue_measured_fraction_full 1.000
_diffrn_reflns_Laue_measured_fraction_max 0.997
_diffrn_reflns_limit_h_max 13
_diffrn_reflns_limit_h_min -13
_diffrn_reflns_limit_k_max 4
_diffrn_reflns_limit_k_min -9
_diffrn_reflns_limit_l_max 10
_diffrn_reflns_limit_l_min -10
_diffrn_reflns_number 3531
_diffrn_reflns_point_group_measured_fraction_full 1.000
_diffrn_reflns_point_group_measured_fraction_max 0.997
_diffrn_reflns_theta_full 25.242
_diffrn_reflns_theta_max 27.449
_diffrn_reflns_theta_min 2.068
_diffrn_standards_number 0
_exptl_absorpt_coefficient_mu 19.448
_exptl_absorpt_correction_T_max 0.7456
_exptl_absorpt_correction_T_min 0.5011
_exptl_absorpt_correction_type multi-scan
_exptl_absorpt_process_details
'SADABS-2014/5 (Bruker,2014/5) was used for absorption correction. wR2(int) was 0.1036 before and 0.0468 after correction. The Ratio of minimum to maximum transmission is 0.6721. The \l/2 correction factor is 0.00150.'
_exptl_crystal_colour 'clear colourless'
_exptl_crystal_colour_lustre clear
_exptl_crystal_colour_primary colourless
_exptl_crystal_density_diffrn 5.129
_exptl_crystal_description prism
_exptl_crystal_F_000 808
_refine_diff_density_max 1.207
_refine_diff_density_min -1.216
_refine_diff_density_rms 0.297
_refine_ls_extinction_method none
_refine_ls_goodness_of_fit_ref 1.025
_refine_ls_hydrogen_treatment undef
_refine_ls_matrix_type full
_refine_ls_number_parameters 91
_refine_ls_number_reflns 1368
_refine_ls_number_restraints 6
_refine_ls_restrained_S_all 1.024
_refine_ls_R_factor_all 0.0350
_refine_ls_R_factor_gt 0.0266
_refine_ls_shift/su_max 0.000
_refine_ls_shift/su_mean 0.000
_refine_ls_structure_factor_coef Fsqd
_refine_ls_weighting_details 'w=1/[\s^2^(Fo^2^)+(0.0158P)^2^] where P=(Fo^2^+2Fc^2^)/3'
_refine_ls_weighting_scheme calc
_refine_ls_wR_factor_gt 0.0534
_refine_ls_wR_factor_ref 0.0566
_reflns_Friedel_coverage 0.000
_reflns_number_gt 1158
_reflns_number_total 1368
_reflns_threshold_expression 'I > 2\s(I)'
_cod_data_source_file cm0c01452_si_003.cif
_cod_data_source_block 1111111
_cod_original_cell_volume 594.9(3)
_cod_database_code 4003589
_shelx_shelxl_version_number 2018/3
_shelx_space_group_comment
;
The symmetry employed for this shelxl refinement is uniquely defined
by the following loop, which should always be used as a source of
symmetry information in preference to the above space-group names.
They are only intended as comments.
;
_olex2_refinement_description
;
1. Uiso/Uaniso restraints and constraints
Uanis(O4) \\sim Ueq: with sigma of 0.005 and sigma for terminal atoms of 0.002
;
_olex2_submission_special_instructions 'No special instructions were received'

loop_
_space_group_symop_operation_xyz
'x, y, z'
'-x, y+1/2, -z+1/2'
'-x, -y, -z'
'x, -y-1/2, z-1/2'

loop_
_atom_site_label
_atom_site_type_symbol
_atom_site_fract_x
_atom_site_fract_y
_atom_site_fract_z
_atom_site_U_iso_or_equiv
_atom_site_adp_type
_atom_site_occupancy
_atom_site_site_symmetry_order
_atom_site_calc_flag
_atom_site_refinement_flags_posn
_atom_site_refinement_flags_adp
_atom_site_refinement_flags_occupancy
_atom_site_disorder_assembly
_atom_site_disorder_group
I1 I 0.77564(4) 0.32794(5) 0.84910(5) 0.00421(11) Uani 1 1 d . . . . .
I2 I 0.42752(4) 0.37134(5) 0.65665(5) 0.00536(11) Uani 1 1 d . . . . .
Sr1 Sr 0.08994(6) 0.16293(8) 0.23513(8) 0.00500(14) Uani 1 1 d . . . . .
F1 F 0.9642(4) 0.1536(5) 0.9099(5) 0.0064(8) Uani 1 1 d . . . . .
O2 O 0.8351(4) 0.3668(6) 1.0739(5) 0.0053(9) Uani 1 1 d . . . . .
O1 O 0.8749(4) 0.4952(6) 0.7855(5) 0.0071(9) Uani 1 1 d . . . . .
O3 O 0.6141(4) 0.4742(6) 0.8013(5) 0.0074(10) Uani 1 1 d . . . . .
O4 O 0.3931(4) 0.5939(6) 0.5588(6) 0.0077(10) Uani 1 1 d . U . . .
O5 O 0.3655(5) 0.3994(6) 0.8289(6) 0.0107(10) Uani 1 1 d . . . . .
F3 F 0.2298(4) 0.2941(5) 0.5240(5) 0.0089(8) Uani 1 1 d . . . . .

loop_
_atom_site_aniso_label
_atom_site_aniso_U_11
_atom_site_aniso_U_22
_atom_site_aniso_U_33
_atom_site_aniso_U_23
_atom_site_aniso_U_13
_atom_site_aniso_U_12
I1 0.0051(2) 0.0036(2) 0.0040(2) -0.00030(15) 0.00160(17) -0.00097(15)
I2 0.0059(2) 0.0039(2) 0.0074(2) 0.00039(16) 0.00372(16) 0.00063(16)
Sr1 0.0068(3) 0.0035(3) 0.0049(3) -0.0004(2) 0.0023(3) 0.0000(2)
F1 0.0050(19) 0.0050(18) 0.0090(19) -0.0003(14) 0.0021(16) 0.0011(14)
O2 0.008(2) 0.004(2) 0.004(2) -0.0015(18) 0.0010(19) -0.0004(18)
O1 0.010(2) 0.004(2) 0.010(2) -0.0016(18) 0.0055(19) -0.0048(19)
O3 0.005(2) 0.007(2) 0.009(2) -0.0001(19) 0.0014(19) 0.0046(19)
O4 0.0093(17) 0.0052(16) 0.0089(16) 0.0015(14) 0.0036(14) 0.0017(14)
O5 0.011(2) 0.016(3) 0.007(2) -0.0004(19) 0.006(2) -0.002(2)
F3 0.0076(19) 0.0097(19) 0.0080(19) -0.0028(16) 0.0006(16) 0.0008(16)

loop_
_atom_type_symbol
_atom_type_description
_atom_type_scat_dispersion_real
_atom_type_scat_dispersion_imag
_atom_type_scat_source
F F 0.0171 0.0103 'International Tables Vol C Tables 4.2.6.8 and 6.1.1.4'
I I -0.4742 1.8119 'International Tables Vol C Tables 4.2.6.8 and 6.1.1.4'
O O 0.0106 0.0060 'International Tables Vol C Tables 4.2.6.8 and 6.1.1.4'
Sr Sr -1.5307 3.2498 'International Tables Vol C Tables 4.2.6.8 and 6.1.1.4'

loop_
_geom_angle_atom_site_label_1
_geom_angle_atom_site_label_2
_geom_angle_atom_site_label_3
_geom_angle
_geom_angle_site_symmetry_1
_geom_angle_site_symmetry_3
_geom_angle_publ_flag
Sr1 I1 Sr1 69.16(2) 4_666 1_656 ?
F1 I1 Sr1 38.43(9) . 1_656 ?
F1 I1 Sr1 44.32(9) . 4_666 ?
O2 I1 Sr1 103.77(14) . 4_666 ?
O2 I1 Sr1 44.93(14) . 1_656 ?
O2 I1 F1 83.35(17) . . ?
O2 I1 O1 99.76(19) . . ?
O2 I1 O3 95.79(19) . . ?
O1 I1 Sr1 42.42(14) . 4_666 ?
O1 I1 Sr1 92.25(14) . 1_656 ?
O1 I1 F1 84.10(17) . . ?
O1 I1 O3 96.9(2) . . ?
O3 I1 Sr1 140.70(13) . 1_656 ?
O3 I1 Sr1 136.84(13) . 4_666 ?
O3 I1 F1 178.79(15) . . ?
O3 I2 Sr1 132.51(11) . 4_566 ?
O3 I2 F3 172.86(15) . . ?
O4 I2 Sr1 94.63(14) . 4_566 ?
O4 I2 O3 86.70(19) . . ?
O4 I2 F3 89.54(18) . . ?
O5 I2 Sr1 41.92(15) . 4_566 ?
O5 I2 O3 91.16(19) . . ?
O5 I2 O4 101.0(2) . . ?
O5 I2 F3 83.60(18) . . ?
F3 I2 Sr1 41.79(10) . 4_566 ?
I1 Sr1 I2 174.67(2) 4_465 4_565 ?
F1 Sr1 I1 93.51(8) 3_656 4_465 ?
F1 Sr1 I1 94.86(8) 1_454 4_465 ?
F1 Sr1 I1 36.83(8) 4_465 4_465 ?
F1 Sr1 I2 142.50(8) 4_465 4_565 ?
F1 Sr1 I2 89.66(8) 1_454 4_565 ?
F1 Sr1 I2 86.09(8) 3_656 4_565 ?
F1 Sr1 F1 62.05(13) 3_656 1_454 ?
F1 Sr1 F1 114.77(12) 1_454 4_465 ?
F1 Sr1 F1 129.87(8) 3_656 4_465 ?
F1 Sr1 O2 58.20(11) 1_454 1_454 ?
F1 Sr1 O2 102.40(12) 3_656 1_454 ?
F1 Sr1 O2 61.55(13) 3_656 2_646 ?
F1 Sr1 O2 56.71(12) 4_465 1_454 ?
F1 Sr1 O2 123.60(12) 1_454 2_646 ?
F1 Sr1 O2 100.69(12) 4_465 2_646 ?
F1 Sr1 O1 89.63(12) 1_454 4_465 ?
F1 Sr1 O1 61.91(12) 4_465 4_465 ?
F1 Sr1 O1 67.99(12) 3_656 4_465 ?
F1 Sr1 O5 91.69(13) 3_656 4_565 ?
F1 Sr1 O5 114.04(12) 1_454 4_565 ?
F1 Sr1 O5 126.69(13) 4_465 4_565 ?
F1 Sr1 F3 83.08(11) 3_656 4_565 ?
F1 Sr1 F3 142.69(11) 4_465 4_565 ?
F1 Sr1 F3 60.70(11) 1_454 4_565 ?
O2 Sr1 I1 88.32(9) 2_646 4_465 ?
O2 Sr1 I1 50.53(8) 1_454 4_465 ?
O2 Sr1 I2 134.74(8) 1_454 4_565 ?
O2 Sr1 I2 86.82(9) 2_646 4_565 ?
O2 Sr1 O2 136.48(9) 2_646 1_454 ?
O2 Sr1 O1 69.55(13) 2_646 4_465 ?
O2 Sr1 O5 67.95(13) 2_646 4_565 ?
O2 Sr1 F3 112.07(12) 2_646 4_565 ?
O1 Sr1 I1 26.77(9) 4_465 4_465 ?
O1 Sr1 I1 99.27(10) 3_666 4_465 ?
O1 Sr1 I2 83.59(10) 3_666 4_565 ?
O1 Sr1 I2 150.86(9) 4_465 4_565 ?
O1 Sr1 F1 69.47(12) 3_666 4_465 ?
O1 Sr1 F1 89.39(12) 3_666 1_454 ?
O1 Sr1 F1 149.67(12) 3_666 3_656 ?
O1 Sr1 O2 66.71(13) 3_666 1_454 ?
O1 Sr1 O2 66.96(12) 4_465 1_454 ?
O1 Sr1 O2 145.58(14) 3_666 2_646 ?
O1 Sr1 O1 125.52(12) 3_666 4_465 ?
O1 Sr1 O5 137.50(14) 4_465 4_565 ?
O1 Sr1 O5 91.08(14) 3_666 4_565 ?
O1 Sr1 F3 73.39(12) 3_666 4_565 ?
O1 Sr1 F3 69.13(13) 3_666 . ?
O5 Sr1 I1 149.45(9) 4_565 4_465 ?
O5 Sr1 I2 25.40(9) 4_565 4_565 ?
O5 Sr1 O2 155.49(13) 4_565 1_454 ?
F3 Sr1 I1 153.95(8) 4_565 4_465 ?
F3 Sr1 I1 91.73(8) . 4_465 ?
F3 Sr1 I2 85.07(8) . 4_565 ?
F3 Sr1 I2 31.26(8) 4_565 4_565 ?
F3 Sr1 F1 61.53(12) . 4_465 ?
F3 Sr1 F1 138.17(12) . 3_656 ?
F3 Sr1 F1 158.30(11) . 1_454 ?
F3 Sr1 O2 104.85(11) 4_565 1_454 ?
F3 Sr1 O2 77.18(13) . 2_646 ?
F3 Sr1 O2 112.66(12) . 1_454 ?
F3 Sr1 O1 146.29(12) 4_565 4_465 ?
F3 Sr1 O1 105.09(12) . 4_465 ?
F3 Sr1 O5 56.59(12) 4_565 4_565 ?
F3 Sr1 O5 65.18(12) . 4_565 ?
F3 Sr1 F3 108.04(12) . 4_565 ?
I1 F1 Sr1 98.86(13) . 4_666 ?
I1 F1 Sr1 111.12(14) . 3_656 ?
I1 F1 Sr1 108.61(13) . 1_656 ?
Sr1 F1 Sr1 105.54(12) 3_656 4_666 ?
Sr1 F1 Sr1 113.10(13) 1_656 4_666 ?
Sr1 F1 Sr1 117.95(13) 3_656 1_656 ?
I1 O2 Sr1 133.6(2) . 2_656 ?
I1 O2 Sr1 109.83(18) . 1_656 ?
Sr1 O2 Sr1 95.60(13) 2_656 1_656 ?
I1 O1 Sr1 110.8(2) . 4_666 ?
I1 O1 Sr1 143.1(2) . 3_666 ?
Sr1 O1 Sr1 105.21(15) 3_666 4_666 ?
I1 O3 I2 121.0(2) . . ?
I2 O5 Sr1 112.7(2) . 4_566 ?
I2 F3 Sr1 106.94(14) . 4_566 ?
I2 F3 Sr1 139.52(16) . . ?
Sr1 F3 Sr1 113.47(13) . 4_566 ?

loop_
_geom_bond_atom_site_label_1
_geom_bond_atom_site_label_2
_geom_bond_distance
_geom_bond_site_symmetry_2
_geom_bond_publ_flag
I1 Sr1 3.9274(10) 1_656 ?
I1 Sr1 3.7163(11) 4_666 ?
I1 F1 2.254(4) . ?
I1 O2 1.781(4) . ?
I1 O1 1.791(4) . ?
I1 O3 1.922(4) . ?
I2 Sr1 3.8093(11) 4_566 ?
I2 O3 2.057(4) . ?
I2 O4 1.792(4) . ?
I2 O5 1.771(4) . ?
I2 F3 2.067(4) . ?
Sr1 F1 2.576(4) 1_454 ?
Sr1 F1 2.628(3) 4_465 ?
Sr1 F1 2.571(4) 3_656 ?
Sr1 O2 2.948(4) 1_454 ?
Sr1 O2 2.632(4) 2_646 ?
Sr1 O1 2.682(4) 4_465 ?
Sr1 O1 2.528(4) 3_666 ?
Sr1 O5 2.758(5) 4_565 ?
Sr1 F3 2.538(4) . ?
Sr1 F3 2.654(4) 4_565 ?
